data_7717402
loop_
_publ_author_name
'Geoghegan, Blaise L.'
'Koutsoukos, Spyridon'
'Phonsri, Wasinee'
'Murray, Keith S.'
'Cragg, Peter J.'
'Dymond, Marcus K.'
'Gass, Ian A.'

_publ_section_title
;
 Crystalline bilayer formation in homoleptic low-spin Fe(II) compounds
 with alkyl chain substituents.
;
_journal_issue 46
_journal_name_full 'Dalton transactions (Cambridge, England : 2003)'
_journal_page_first 18698
_journal_page_last 18710
_journal_paper_doi 10.1039/d4dt02667e
_journal_volume 53
_journal_year 2024
_chemical_formula_moiety 'C54 H86 Fe N6, 2(C F3 O3 S)'
_chemical_formula_sum 'C56 H86 F6 Fe N6 O6 S2'
_chemical_formula_weight 1173.27
_space_group_crystal_system monoclinic
_space_group_IT_number 15
_space_group_name_Hall '-C 2yc'
_space_group_name_H-M_alt 'C 1 2/c 1'
_atom_sites_solution_hydrogens geom
_audit_creation_date 2017-09-04
_audit_creation_method
;
Olex2 1.2
(compiled 2017.08.10 svn.r3458 for OlexSys, GUI svn.r5381)
;
_audit_update_record
;
2024-09-09 deposited with the CCDC.	2024-10-28 downloaded from the CCDC.
;
_cell_angle_alpha 90
_cell_angle_beta 98.330(4)
_cell_angle_gamma 90
_cell_formula_units_Z 8
_cell_length_a 60.541(2)
_cell_length_b 10.3428(5)
_cell_length_c 19.2128(10)
_cell_measurement_reflns_used 18827
_cell_measurement_temperature 100.0
_cell_measurement_theta_max 69.694
_cell_measurement_theta_min 2.9510
_cell_volume 11903.4(9)
_computing_cell_refinement 'CrysAlisPro 1.171.39.9g (Rigaku OD, 2015)'
_computing_data_collection 'CrysAlisPro 1.171.39.9g (Rigaku OD, 2015)'
_computing_data_reduction 'CrysAlisPro 1.171.39.9g (Rigaku OD, 2015)'
_computing_molecular_graphics 'Olex2 (Dolomanov et al., 2009)'
_computing_publication_material 'Olex2 (Dolomanov et al., 2009)'
_computing_structure_refinement 'ShelXL (Sheldrick, 2015)'
_diffrn_ambient_temperature 100.0
_diffrn_detector 'CCD plate'
_diffrn_measured_fraction_theta_full 0.998
_diffrn_measured_fraction_theta_max 0.997
_diffrn_measurement_details
;
List of Runs (angles in degrees, time in seconds):

  # Type    Start    End  Width  t~exp~   \w     \q     \k     \f   Frames
#--------------------------------------------------------------------------
  1  \w   -103.00  77.00   1.00    8.00    --  -13.00  60.00-150.00  180
  2  \w     -7.00  25.00   1.00    8.00    --  -13.00  60.00 120.00   32
  3  \w   -179.00   0.00   1.00   40.00    --  -90.00  60.00 150.00  179
  4  \w   -179.00   0.00   1.00   40.00    --  -90.00  60.00  60.00  179
  5  \w   -173.00  -2.00   1.00   40.00    --  -90.00  60.00-150.00  171
  6  \w   -109.00   0.00   1.00   40.00    --  -90.00  40.00  90.00  109
  7  \w   -179.00 -29.00   1.00   40.00    --  -90.00  60.00 -30.00  150
  8  \w   -142.00  -6.00   1.00   40.00    --  -90.00  50.00  30.00  136
  9  \w   -108.00 -31.00   1.00   40.00    --  -90.00  40.00 120.00   77
 10  \w   -166.00 -17.00   1.00   40.00    --  -90.00  60.00-120.00  149
 11  \w   -162.00 -29.00   1.00   40.00    --  -90.00  50.00-180.00  133
 12  \w   -126.00 -27.00   1.00   40.00    --  -90.00  60.00 -90.00   99
 13  \w   -179.00 -48.00   1.00   40.00    --  -90.00  60.00   0.00  131
 14  \w   -176.00 -28.00   1.00   40.00    --  -90.00  60.00  90.00  148
 15  \w   -107.00 -53.00   1.00   40.00    --  -90.00  30.00 150.00   54
 16  \w   -156.00-130.00   1.00   40.00    --  -90.00  30.00-180.00   26
 17  \w   -100.00 -28.00   1.00   40.00    --  -90.00  50.00 -30.00   72
 18  \w   -179.00 -84.00   1.00   40.00    --  -90.00   0.00 -30.00   95
 19  \w   -133.00-113.00   1.00   40.00    --  -90.00  50.00 -90.00   20
 20  \w   -169.00-148.00   1.00   40.00    --  -90.00  60.00 -60.00   21
 21  \w   -162.00-141.00   1.00   40.00    --  -90.00  60.00  30.00   21
 22  \w   -164.00-143.00   1.00   40.00    --  -90.00  60.00-180.00   21
;
_diffrn_measurement_device 'abstract diffractometer'
_diffrn_measurement_device_type 'dtrek-CrysAlisPro-abstract goniometer imported rigaku-d*trek images'
_diffrn_measurement_method '\w scans'
_diffrn_radiation_monochromator graphite
_diffrn_radiation_probe x-ray
_diffrn_radiation_type CuK\a
_diffrn_radiation_wavelength 1.54178
_diffrn_reflns_av_R_equivalents 0.1102
_diffrn_reflns_av_unetI/netI 0.0548
_diffrn_reflns_Laue_measured_fraction_full 0.998
_diffrn_reflns_Laue_measured_fraction_max 0.997
_diffrn_reflns_limit_h_max 72
_diffrn_reflns_limit_h_min -72
_diffrn_reflns_limit_k_max 12
_diffrn_reflns_limit_k_min -11
_diffrn_reflns_limit_l_max 22
_diffrn_reflns_limit_l_min -23
_diffrn_reflns_number 70453
_diffrn_reflns_point_group_measured_fraction_full 0.998
_diffrn_reflns_point_group_measured_fraction_max 0.997
_diffrn_reflns_theta_full 67.679
_diffrn_reflns_theta_max 68.243
_diffrn_reflns_theta_min 2.951
_diffrn_source 'fine-focus sealed X-ray tube'
_diffrn_source_type 'Enhance (Cu) X-ray Source'
_exptl_absorpt_coefficient_mu 3.285
_exptl_absorpt_correction_T_max 1.00000
_exptl_absorpt_correction_T_min 0.65202
_exptl_absorpt_correction_type multi-scan
_exptl_absorpt_process_details
;
CrysAlisPro 1.171.39.9g (Rigaku Oxford Diffraction, 2015)
Empirical absorption correction using spherical harmonics,
 implemented in SCALE3 ABSPACK scaling algorithm.
;
_exptl_crystal_colour red
_exptl_crystal_colour_primary red
_exptl_crystal_density_diffrn 1.309
_exptl_crystal_description plate
_exptl_crystal_F_000 4992
_exptl_crystal_recrystallization_method 'Slow evaporation of the solvent'
_exptl_crystal_size_max 0.21
_exptl_crystal_size_mid 0.12
_exptl_crystal_size_min 0.02
_refine_diff_density_max 0.834
_refine_diff_density_min -1.460
_refine_diff_density_rms 0.081
_refine_ls_extinction_method none
_refine_ls_goodness_of_fit_ref 1.049
_refine_ls_hydrogen_treatment constr
_refine_ls_matrix_type full
_refine_ls_number_parameters 723
_refine_ls_number_reflns 10876
_refine_ls_number_restraints 0
_refine_ls_restrained_S_all 1.049
_refine_ls_R_factor_all 0.1123
_refine_ls_R_factor_gt 0.0898
_refine_ls_shift/su_max 0.001
_refine_ls_shift/su_mean 0.000
_refine_ls_structure_factor_coef Fsqd
_refine_ls_weighting_details 'w=1/[\s^2^(Fo^2^)+(0.1081P)^2^+58.2557P] where P=(Fo^2^+2Fc^2^)/3'
_refine_ls_weighting_scheme calc
_refine_ls_wR_factor_gt 0.2274
_refine_ls_wR_factor_ref 0.2477
_reflns_Friedel_coverage 0.000
_reflns_number_gt 8122
_reflns_number_total 10876
_reflns_threshold_expression 'I > 2\s(I)'
_cod_data_source_file d4dt02667e2.cif
_cod_data_source_block 1c16
_cod_depositor_comments 'Adding full bibliography for 7717398--7717404.cif.'
_cod_original_cell_volume 11903.4(10)
_cod_database_code 7717402
_shelx_shelxl_version_number 2016/6
_shelx_space_group_comment
;
The symmetry employed for this shelxl refinement is uniquely defined
by the following loop, which should always be used as a source of
symmetry information in preference to the above space-group names.
They are only intended as comments.
;
_oxdiff_exptl_absorpt_empirical_full_min 0.616
_oxdiff_exptl_absorpt_empirical_full_max 1.761
_oxdiff_exptl_absorpt_empirical_details
;
Empirical correction (ABSPACK) includes:
- Absorption correction using spherical harmonics
- Frame scaling
- Detector area scaling
;
_olex2_refinement_description
;
1. Fixed Uiso
 At 1.2 times of:
  All C(H) groups, All C(H,H) groups, All C(H,H,H,H) groups, All N(H) groups
 At 1.5 times of:
  All C(H,H,H) groups
2. Others
 Fixed Sof: H12A(0.55) H12B(0.55) H12C(0.45) H12D(0.45) C13(0.55) H13A(0.55)
 H13B(0.55) C13'(0.45) H13C(0.45) H13D(0.45) C14(0.55) H14A(0.55) H14B(0.55)
 C14'(0.45) H14C(0.45) H14D(0.45) C15(0.55) H15A(0.55) H15B(0.55) C15'(0.45)
 H15C(0.45) H15D(0.45) H16A(0.55) H16B(0.55) H16C(0.45) H16D(0.45)
3.a Ternary CH refined with riding coordinates:
 N3(H3), N6(H6), C6(H6A), C33(H33)
3.b Secondary CH2 refined with riding coordinates:
 C12(H12A,H12B), C12(H12C,H12D), C13(H13A,H13B), C13'(H13C,H13D), C14(H14A,
 H14B), C14'(H14C,H14D), C15(H15A,H15B), C15'(H15C,H15D), C16(H16A,H16B),
 C16(H16C,H16D), C17(H17A,H17B), C18(H18A,H18B), C19(H19A,H19B), C20(H20A,H20B),
  C21(H21A,H21B), C22(H22A,H22B), C23(H23A,H23B), C24(H24A,H24B), C25(H25A,
 H25B), C26(H26A,H26B), C39(H39A,H39B), C40(H40A,H40B), C41(H41A,H41B),
 C42(H42A,H42B), C43(H43A,H43B), C44(H44A,H44B), C45(H45A,H45B), C46(H46A,H46B),
  C47(H47A,H47B), C48(H48A,H48B), C49(H49A,H49B), C50(H50A,H50B), C51(H51A,
 H51B), C52(H52A,H52B), C53(H53A,H53B)
3.c Aromatic/amide H refined with riding coordinates:
 C1(H1), C2(H2), C3(H3A), C4(H4), C8(H8), C9(H9), C10(H10), C11(H11), C28(H28),
  C29(H29), C30(H30), C31(H31), C35(H35), C36(H36), C37(H37), C38(H38)
3.d Idealised Me refined as rotating group:
 C27(H27A,H27B,H27C), C54(H54A,H54B,H54C)
;
_olex2_submission_special_instructions 'No special instructions were received'

loop_
_space_group_symop_operation_xyz
'x, y, z'
'-x, y, -z+1/2'
'x+1/2, y+1/2, z'
'-x+1/2, y+1/2, -z+1/2'
'-x, -y, -z'
'x, -y, z-1/2'
'-x+1/2, -y+1/2, -z'
'x+1/2, -y+1/2, z-1/2'

loop_
_atom_site_label
_atom_site_type_symbol
_atom_site_fract_x
_atom_site_fract_y
_atom_site_fract_z
_atom_site_U_iso_or_equiv
_atom_site_adp_type
_atom_site_occupancy
_atom_site_site_symmetry_order
_atom_site_calc_flag
_atom_site_refinement_flags_posn
_atom_site_refinement_flags_adp
_atom_site_refinement_flags_occupancy
_atom_site_disorder_assembly
_atom_site_disorder_group
Fe1 Fe 0.31491(2) 0.76238(7) 0.52007(4) 0.0397(2) Uani 1 1 d . . . . .
N1 N 0.30090(6) 0.6288(4) 0.4573(2) 0.0410(9) Uani 1 1 d . . . . .
N2 N 0.29630(6) 0.8919(4) 0.4638(2) 0.0389(9) Uani 1 1 d . . . . .
N3 N 0.33284(7) 0.7829(4) 0.4375(2) 0.0477(10) Uani 1 1 d . . . . .
H3 H 0.339522 0.871502 0.439699 0.057 Uiso 1 1 calc R . . . .
N4 N 0.29441(6) 0.7518(4) 0.5884(2) 0.0406(9) Uani 1 1 d . . . . .
N5 N 0.33488(6) 0.6434(4) 0.5814(2) 0.0450(10) Uani 1 1 d . . . . .
N6 N 0.32926(6) 0.8939(4) 0.5924(2) 0.0418(9) Uani 1 1 d . . . . .
H6 H 0.318865 0.968975 0.592581 0.050 Uiso 1 1 calc R . . . .
C1 C 0.29018(8) 0.5211(5) 0.4739(3) 0.0426(11) Uani 1 1 d . . . . .
H1 H 0.290080 0.501160 0.522142 0.051 Uiso 1 1 calc R . . . .
C2 C 0.27939(8) 0.4391(5) 0.4236(3) 0.0483(12) Uani 1 1 d . . . . .
H2 H 0.272128 0.363687 0.437195 0.058 Uiso 1 1 calc R . . . .
C3 C 0.27922(9) 0.4673(6) 0.3535(3) 0.0546(13) Uani 1 1 d . . . . .
H3A H 0.271361 0.413796 0.318017 0.065 Uiso 1 1 calc R . . . .
C4 C 0.29079(9) 0.5756(5) 0.3356(3) 0.0506(13) Uani 1 1 d . . . . .
H4 H 0.291417 0.595459 0.287601 0.061 Uiso 1 1 calc R . . . .
C5 C 0.30135(8) 0.6538(5) 0.3882(3) 0.0448(11) Uani 1 1 d . . . . .
C6 C 0.31335(8) 0.7804(5) 0.3789(3) 0.0440(11) Uani 1 1 d . . . . .
H6A H 0.318010 0.788895 0.331305 0.053 Uiso 1 1 calc R . . . .
C7 C 0.29812(8) 0.8861(5) 0.3948(3) 0.0409(11) Uani 1 1 d . . . . .
C8 C 0.28604(8) 0.9665(5) 0.3452(3) 0.0442(11) Uani 1 1 d . . . . .
H8 H 0.287817 0.961414 0.296974 0.053 Uiso 1 1 calc R . . . .
C9 C 0.27133(8) 1.0544(5) 0.3678(3) 0.0470(12) Uani 1 1 d . . . . .
H9 H 0.262581 1.109159 0.335034 0.056 Uiso 1 1 calc R . . . .
C10 C 0.26955(8) 1.0615(5) 0.4377(3) 0.0436(11) Uani 1 1 d . . . . .
H10 H 0.259633 1.121883 0.453991 0.052 Uiso 1 1 calc R . . . .
C11 C 0.28232(7) 0.9798(5) 0.4851(3) 0.0401(10) Uani 1 1 d . . . . .
H11 H 0.281138 0.986215 0.533715 0.048 Uiso 1 1 calc R . . . .
C12 C 0.35017(10) 0.6892(6) 0.4244(5) 0.077(2) Uani 1 1 d . . . . .
H12A H 0.359468 0.674311 0.470518 0.092 Uiso 0.55 1 calc R . P A 1
H12B H 0.342256 0.606899 0.411630 0.092 Uiso 0.55 1 calc R . P A 1
H12C H 0.344620 0.602855 0.435908 0.092 Uiso 0.45 1 calc R . P B 2
H12D H 0.350485 0.689716 0.373059 0.092 Uiso 0.45 1 calc R . P B 2
C13 C 0.36476(16) 0.7055(12) 0.3770(5) 0.056(3) Uani 0.55 1 d . . P C 1
H13A H 0.374168 0.782329 0.390487 0.067 Uiso 0.55 1 calc R . P C 1
H13B H 0.356207 0.721926 0.329906 0.067 Uiso 0.55 1 calc R . P C 1
C13' C 0.37096(17) 0.6953(13) 0.4544(7) 0.053(3) Uani 0.45 1 d . . P C 2
H13C H 0.371422 0.702086 0.505976 0.064 Uiso 0.45 1 calc R . P C 2
H13D H 0.377962 0.774109 0.438066 0.064 Uiso 0.45 1 calc R . P C 2
C14 C 0.37993(19) 0.5870(14) 0.3729(6) 0.068(3) Uani 0.55 1 d . . P C 1
H14A H 0.370570 0.508190 0.369615 0.082 Uiso 0.55 1 calc R . P C 1
H14B H 0.386752 0.592998 0.329231 0.082 Uiso 0.55 1 calc R . P C 1
C14' C 0.3845(3) 0.5744(16) 0.4372(10) 0.070(5) Uani 0.45 1 d . . P C 2
H14C H 0.375961 0.495190 0.444250 0.084 Uiso 0.45 1 calc R . P C 2
H14D H 0.386788 0.577444 0.387155 0.084 Uiso 0.45 1 calc R . P C 2
C15 C 0.3985(3) 0.5723(14) 0.4349(7) 0.068(3) Uani 0.55 1 d . . P C 1
H15A H 0.391663 0.594273 0.477178 0.081 Uiso 0.55 1 calc R . P C 1
H15B H 0.409311 0.641981 0.429545 0.081 Uiso 0.55 1 calc R . P C 1
C15' C 0.4069(2) 0.5684(14) 0.4829(11) 0.071(4) Uani 0.45 1 d . . P C 2
H15C H 0.405545 0.566502 0.533672 0.085 Uiso 0.45 1 calc R . P C 2
H15D H 0.416912 0.639551 0.473084 0.085 Uiso 0.45 1 calc R . P C 2
C16 C 0.4139(2) 0.4388(11) 0.4561(11) 0.183(8) Uani 1 1 d . . . . .
H16A H 0.403645 0.375375 0.473296 0.220 Uiso 0.55 1 calc R . P C 1
H16B H 0.417541 0.403894 0.411218 0.220 Uiso 0.55 1 calc R . P C 1
H16C H 0.403348 0.368178 0.463049 0.220 Uiso 0.45 1 calc R . P C 2
H16D H 0.416452 0.441815 0.406453 0.220 Uiso 0.45 1 calc R . P C 2
C17 C 0.4342(3) 0.4331(9) 0.5050(8) 0.159(6) Uani 1 1 d . . . . .
H17A H 0.431023 0.463927 0.551260 0.191 Uiso 1 1 calc R . . . .
H17B H 0.444995 0.494439 0.488920 0.191 Uiso 1 1 calc R . . . .
C18 C 0.4458(2) 0.2990(10) 0.5158(8) 0.140(5) Uani 1 1 d . . . . .
H18A H 0.435148 0.237425 0.532366 0.169 Uiso 1 1 calc R . . . .
H18B H 0.449049 0.267687 0.469684 0.169 Uiso 1 1 calc R . . . .
C19 C 0.4668(3) 0.2975(10) 0.5664(7) 0.153(6) Uani 1 1 d . . . . .
H19A H 0.463872 0.336675 0.611180 0.184 Uiso 1 1 calc R . . . .
H19B H 0.477949 0.352535 0.547539 0.184 Uiso 1 1 calc R . . . .
C20 C 0.4772(2) 0.1613(10) 0.5825(7) 0.132(4) Uani 1 1 d . . . . .
H20A H 0.466140 0.106683 0.601953 0.159 Uiso 1 1 calc R . . . .
H20B H 0.479939 0.121671 0.537628 0.159 Uiso 1 1 calc R . . . .
C21 C 0.4987(3) 0.1588(10) 0.6329(7) 0.146(5) Uani 1 1 d . . . . .
H21A H 0.496002 0.198960 0.677712 0.175 Uiso 1 1 calc R . . . .
H21B H 0.509817 0.212478 0.613282 0.175 Uiso 1 1 calc R . . . .
C22 C 0.5084(2) 0.0249(10) 0.6485(6) 0.129(4) Uani 1 1 d . . . . .
H22A H 0.510832 -0.015755 0.603550 0.154 Uiso 1 1 calc R . . . .
H22B H 0.497355 -0.028253 0.668789 0.154 Uiso 1 1 calc R . . . .
C23 C 0.5304(2) 0.0215(10) 0.6987(7) 0.133(4) Uani 1 1 d . . . . .
H23A H 0.541709 0.072032 0.677868 0.160 Uiso 1 1 calc R . . . .
H23B H 0.528207 0.063966 0.743344 0.160 Uiso 1 1 calc R . . . .
C24 C 0.5393(2) -0.1124(11) 0.7145(7) 0.138(5) Uani 1 1 d . . . . .
H24A H 0.541046 -0.155185 0.669608 0.165 Uiso 1 1 calc R . . . .
H24B H 0.527985 -0.162058 0.735993 0.165 Uiso 1 1 calc R . . . .
C25 C 0.5616(2) -0.1197(11) 0.7637(7) 0.137(5) Uani 1 1 d . . . . .
H25A H 0.572917 -0.071044 0.742124 0.165 Uiso 1 1 calc R . . . .
H25B H 0.559851 -0.076645 0.808606 0.165 Uiso 1 1 calc R . . . .
C26 C 0.5700(2) -0.2549(11) 0.7792(8) 0.149(5) Uani 1 1 d . . . . .
H26A H 0.572052 -0.297098 0.734388 0.178 Uiso 1 1 calc R . . . .
H26B H 0.558418 -0.304207 0.799526 0.178 Uiso 1 1 calc R . . . .
C27 C 0.59182(19) -0.2630(11) 0.8295(10) 0.177(7) Uani 1 1 d . . . . .
H27A H 0.603791 -0.223075 0.807715 0.266 Uiso 1 1 calc GR . . . .
H27B H 0.595476 -0.353915 0.840044 0.266 Uiso 1 1 calc GR . . . .
H27C H 0.590234 -0.217349 0.873234 0.266 Uiso 1 1 calc GR . . . .
C28 C 0.27221(8) 0.7266(5) 0.5763(3) 0.0416(11) Uani 1 1 d . . . . .
H28 H 0.265490 0.704420 0.530052 0.050 Uiso 1 1 calc R . . . .
C29 C 0.25936(8) 0.7320(5) 0.6283(3) 0.0450(12) Uani 1 1 d . . . . .
H29 H 0.243768 0.716338 0.618090 0.054 Uiso 1 1 calc R . . . .
C30 C 0.26895(9) 0.7605(5) 0.6965(3) 0.0464(12) Uani 1 1 d . . . . .
H30 H 0.260129 0.762244 0.733584 0.056 Uiso 1 1 calc R . . . .
C31 C 0.29173(8) 0.7864(5) 0.7098(3) 0.0447(12) Uani 1 1 d . . . . .
H31 H 0.298832 0.805689 0.756002 0.054 Uiso 1 1 calc R . . . .
C32 C 0.30357(8) 0.7833(5) 0.6545(2) 0.0386(10) Uani 1 1 d . . . . .
C33 C 0.32807(8) 0.8146(5) 0.6578(3) 0.0438(11) Uani 1 1 d . . . . .
H33 H 0.334328 0.860922 0.701932 0.053 Uiso 1 1 calc R . . . .
C34 C 0.34004(8) 0.6921(5) 0.6476(3) 0.0464(12) Uani 1 1 d . . . . .
C35 C 0.35421(9) 0.6279(6) 0.6997(3) 0.0573(15) Uani 1 1 d . . . . .
H35 H 0.357501 0.663310 0.745698 0.069 Uiso 1 1 calc R . . . .
C36 C 0.36338(9) 0.5120(6) 0.6835(4) 0.0677(18) Uani 1 1 d . . . . .
H36 H 0.373482 0.467801 0.717899 0.081 Uiso 1 1 calc R . . . .
C37 C 0.35784(9) 0.4607(6) 0.6174(4) 0.0631(16) Uani 1 1 d . . . . .
H37 H 0.363779 0.379646 0.606047 0.076 Uiso 1 1 calc R . . . .
C38 C 0.34344(8) 0.5285(5) 0.5672(3) 0.0507(13) Uani 1 1 d . . . . .
H38 H 0.339566 0.492273 0.521673 0.061 Uiso 1 1 calc R . . . .
C39 C 0.35198(7) 0.9448(5) 0.5880(3) 0.0454(12) Uani 1 1 d . . . . .
H39A H 0.351403 0.997076 0.544577 0.054 Uiso 1 1 calc R . . . .
H39B H 0.362143 0.870990 0.584025 0.054 Uiso 1 1 calc R . . . .
C40 C 0.36157(8) 1.0271(5) 0.6504(3) 0.0499(13) Uani 1 1 d . . . . .
H40A H 0.364382 0.971763 0.692817 0.060 Uiso 1 1 calc R . . . .
H40B H 0.350479 1.093474 0.658804 0.060 Uiso 1 1 calc R . . . .
C41 C 0.38324(8) 1.0937(6) 0.6394(3) 0.0538(14) Uani 1 1 d . . . . .
H41A H 0.394017 1.027662 0.628044 0.065 Uiso 1 1 calc R . . . .
H41B H 0.380233 1.153035 0.598660 0.065 Uiso 1 1 calc R . . . .
C42 C 0.39364(9) 1.1698(6) 0.7034(3) 0.0593(15) Uani 1 1 d . . . . .
H42A H 0.382593 1.233596 0.715335 0.071 Uiso 1 1 calc R . . . .
H42B H 0.396827 1.109496 0.743683 0.071 Uiso 1 1 calc R . . . .
C43 C 0.41491(10) 1.2404(6) 0.6948(4) 0.0668(18) Uani 1 1 d . . . . .
H43A H 0.411693 1.302747 0.655512 0.080 Uiso 1 1 calc R . . . .
H43B H 0.425892 1.177167 0.681800 0.080 Uiso 1 1 calc R . . . .
C44 C 0.42531(10) 1.3130(7) 0.7605(4) 0.0708(19) Uani 1 1 d . . . . .
H44A H 0.414645 1.380130 0.771209 0.085 Uiso 1 1 calc R . . . .
H44B H 0.427321 1.251544 0.800368 0.085 Uiso 1 1 calc R . . . .
C45 C 0.44742(10) 1.3771(7) 0.7562(4) 0.0724(19) Uani 1 1 d . . . . .
H45A H 0.445495 1.439995 0.716927 0.087 Uiso 1 1 calc R . . . .
H45B H 0.458185 1.310664 0.745344 0.087 Uiso 1 1 calc R . . . .
C46 C 0.45718(10) 1.4473(7) 0.8236(4) 0.0732(19) Uani 1 1 d . . . . .
H46A H 0.446386 1.513538 0.834509 0.088 Uiso 1 1 calc R . . . .
H46B H 0.459113 1.384308 0.862855 0.088 Uiso 1 1 calc R . . . .
C47 C 0.47938(10) 1.5121(7) 0.8196(4) 0.0740(19) Uani 1 1 d . . . . .
H47A H 0.477498 1.574842 0.780283 0.089 Uiso 1 1 calc R . . . .
H47B H 0.490236 1.445850 0.809116 0.089 Uiso 1 1 calc R . . . .
C48 C 0.48892(10) 1.5830(7) 0.8877(4) 0.0736(19) Uani 1 1 d . . . . .
H48A H 0.477950 1.648239 0.898531 0.088 Uiso 1 1 calc R . . . .
H48B H 0.490959 1.519866 0.926892 0.088 Uiso 1 1 calc R . . . .
C49 C 0.51097(10) 1.6496(7) 0.8840(4) 0.0743(19) Uani 1 1 d . . . . .
H49A H 0.508935 1.712128 0.844589 0.089 Uiso 1 1 calc R . . . .
H49B H 0.521944 1.584120 0.873458 0.089 Uiso 1 1 calc R . . . .
C50 C 0.52050(10) 1.7210(7) 0.9513(4) 0.0721(19) Uani 1 1 d . . . . .
H50A H 0.509431 1.785646 0.962153 0.087 Uiso 1 1 calc R . . . .
H50B H 0.522684 1.658188 0.990593 0.087 Uiso 1 1 calc R . . . .
C51 C 0.54236(10) 1.7889(7) 0.9476(4) 0.077(2) Uani 1 1 d . . . . .
H51A H 0.540160 1.851905 0.908409 0.092 Uiso 1 1 calc R . . . .
H51B H 0.553412 1.724318 0.936632 0.092 Uiso 1 1 calc R . . . .
C52 C 0.55189(10) 1.8597(7) 1.0146(4) 0.074(2) Uani 1 1 d . . . . .
H52A H 0.540610 1.922206 1.026316 0.089 Uiso 1 1 calc R . . . .
H52B H 0.554488 1.796120 1.053407 0.089 Uiso 1 1 calc R . . . .
C53 C 0.57347(11) 1.9317(7) 1.0108(5) 0.086(2) Uani 1 1 d . . . . .
H53A H 0.570949 1.996162 0.972429 0.104 Uiso 1 1 calc R . . . .
H53B H 0.584846 1.869653 0.999186 0.104 Uiso 1 1 calc R . . . .
C54 C 0.58244(12) 2.0007(8) 1.0795(5) 0.098(3) Uani 1 1 d . . . . .
H54A H 0.570717 2.055525 1.093924 0.146 Uiso 1 1 calc GR . . . .
H54B H 0.595273 2.054274 1.072338 0.146 Uiso 1 1 calc GR . . . .
H54C H 0.587097 1.936409 1.116168 0.146 Uiso 1 1 calc GR . . . .
S1 S 0.35135(2) 1.10853(15) 0.36708(7) 0.0542(4) Uani 1 1 d . . . . .
F1 F 0.33045(7) 1.3287(4) 0.3734(3) 0.0984(14) Uani 1 1 d . . . . .
F2 F 0.32221(6) 1.1844(4) 0.4466(2) 0.0846(12) Uani 1 1 d . . . . .
F3 F 0.35350(7) 1.2842(4) 0.4659(3) 0.0919(13) Uani 1 1 d . . . . .
O1 O 0.35941(6) 1.0174(4) 0.4216(2) 0.0584(10) Uani 1 1 d . . . . .
O2 O 0.36808(6) 1.1758(5) 0.3366(2) 0.0691(12) Uani 1 1 d . . . . .
O3 O 0.33294(7) 1.0613(5) 0.3177(2) 0.0687(12) Uani 1 1 d . . . . .
C55 C 0.33876(10) 1.2299(6) 0.4149(4) 0.0640(16) Uani 1 1 d . . . . .
S2 S 0.28287(2) 1.19343(13) 0.64639(7) 0.0469(3) Uani 1 1 d . . . . .
F4 F 0.32154(5) 1.2849(4) 0.70574(17) 0.0625(9) Uani 1 1 d . . . . .
F5 F 0.30041(6) 1.4258(3) 0.64699(18) 0.0647(9) Uani 1 1 d . . . . .
F6 F 0.31679(6) 1.2818(4) 0.59243(18) 0.0658(9) Uani 1 1 d . . . . .
O4 O 0.27318(6) 1.2301(4) 0.7072(2) 0.0535(9) Uani 1 1 d . . . . .
O5 O 0.26969(6) 1.2229(4) 0.5796(2) 0.0556(10) Uani 1 1 d . . . . .
O6 O 0.29353(6) 1.0684(4) 0.65063(19) 0.0548(9) Uani 1 1 d . . . . .
C56 C 0.30641(10) 1.3017(6) 0.6481(3) 0.0546(14) Uani 1 1 d . . . . .

loop_
_atom_site_aniso_label
_atom_site_aniso_U_11
_atom_site_aniso_U_22
_atom_site_aniso_U_33
_atom_site_aniso_U_23
_atom_site_aniso_U_13
_atom_site_aniso_U_12
Fe1 0.0300(4) 0.0426(5) 0.0438(4) -0.0004(3) -0.0044(3) 0.0008(3)
N1 0.0352(19) 0.042(2) 0.044(2) 0.0015(18) 0.0009(16) 0.0040(16)
N2 0.0344(19) 0.037(2) 0.043(2) -0.0014(17) -0.0019(16) -0.0004(16)
N3 0.036(2) 0.042(2) 0.063(3) -0.004(2) 0.0013(19) 0.0038(18)
N4 0.035(2) 0.040(2) 0.043(2) 0.0025(17) -0.0038(17) 0.0010(16)
N5 0.0323(19) 0.044(2) 0.056(3) -0.0006(19) -0.0044(18) 0.0013(17)
N6 0.0301(18) 0.051(2) 0.042(2) 0.0041(18) -0.0019(16) -0.0016(17)
C1 0.039(2) 0.039(3) 0.047(3) 0.004(2) -0.002(2) 0.001(2)
C2 0.043(3) 0.044(3) 0.056(3) -0.004(2) 0.001(2) -0.002(2)
C3 0.058(3) 0.051(3) 0.053(3) -0.010(3) 0.002(3) -0.009(3)
C4 0.063(3) 0.043(3) 0.044(3) -0.004(2) 0.002(2) 0.000(2)
C5 0.038(2) 0.045(3) 0.051(3) -0.002(2) 0.005(2) -0.001(2)
C6 0.041(3) 0.047(3) 0.043(3) 0.000(2) 0.003(2) -0.001(2)
C7 0.038(2) 0.037(3) 0.046(3) -0.003(2) 0.003(2) -0.0037(19)
C8 0.046(3) 0.043(3) 0.039(3) 0.006(2) -0.007(2) -0.002(2)
C9 0.043(3) 0.038(3) 0.055(3) 0.005(2) -0.008(2) 0.004(2)
C10 0.036(2) 0.045(3) 0.046(3) -0.001(2) -0.006(2) 0.002(2)
C11 0.037(2) 0.040(3) 0.041(3) -0.002(2) -0.0044(19) 0.0021(19)
C12 0.049(3) 0.050(4) 0.137(7) 0.000(4) 0.035(4) 0.006(3)
C13 0.044(5) 0.075(7) 0.047(6) -0.002(5) 0.004(4) 0.006(5)
C13' 0.029(5) 0.061(8) 0.066(8) 0.008(6) -0.009(5) 0.003(5)
C14 0.053(6) 0.105(10) 0.046(6) -0.007(6) 0.008(5) 0.000(6)
C14' 0.043(8) 0.066(9) 0.096(14) -0.017(8) -0.006(9) -0.001(7)
C15 0.055(8) 0.084(9) 0.061(8) -0.008(6) -0.005(7) 0.001(7)
C15' 0.044(7) 0.060(9) 0.105(13) -0.009(8) -0.004(8) 0.004(6)
C16 0.118(8) 0.077(7) 0.39(3) -0.039(10) 0.142(13) -0.018(7)
C17 0.227(15) 0.063(6) 0.226(15) -0.019(7) 0.163(14) -0.025(8)
C18 0.155(11) 0.088(7) 0.201(14) -0.046(8) 0.101(10) -0.039(7)
C19 0.253(17) 0.078(7) 0.155(11) -0.034(7) 0.124(12) -0.050(9)
C20 0.167(11) 0.090(7) 0.156(11) -0.040(7) 0.078(9) -0.045(7)
C21 0.223(15) 0.081(7) 0.153(11) -0.040(7) 0.092(11) -0.061(8)
C22 0.162(10) 0.089(7) 0.149(10) -0.036(6) 0.068(8) -0.048(7)
C23 0.162(11) 0.092(7) 0.158(10) -0.035(7) 0.066(9) -0.056(7)
C24 0.155(10) 0.100(8) 0.171(11) -0.045(7) 0.067(9) -0.057(7)
C25 0.139(10) 0.107(8) 0.179(12) -0.047(8) 0.069(9) -0.060(7)
C26 0.130(10) 0.114(9) 0.216(15) -0.062(9) 0.074(10) -0.054(7)
C27 0.096(8) 0.112(9) 0.34(2) -0.069(11) 0.084(11) -0.040(6)
C28 0.032(2) 0.048(3) 0.042(3) 0.000(2) -0.0053(19) -0.002(2)
C29 0.039(2) 0.043(3) 0.050(3) 0.003(2) -0.005(2) 0.002(2)
C30 0.047(3) 0.047(3) 0.044(3) 0.002(2) 0.001(2) -0.001(2)
C31 0.045(3) 0.041(3) 0.043(3) 0.004(2) -0.009(2) -0.001(2)
C32 0.035(2) 0.040(3) 0.038(3) -0.001(2) -0.0057(19) 0.0024(19)
C33 0.037(2) 0.049(3) 0.041(3) 0.003(2) -0.012(2) 0.000(2)
C34 0.034(2) 0.047(3) 0.054(3) -0.002(2) -0.008(2) 0.005(2)
C35 0.047(3) 0.058(3) 0.058(3) 0.002(3) -0.020(3) 0.006(3)
C36 0.046(3) 0.055(4) 0.091(5) 0.005(3) -0.026(3) 0.012(3)
C37 0.042(3) 0.051(3) 0.088(5) 0.002(3) -0.016(3) 0.006(2)
C38 0.038(2) 0.039(3) 0.071(4) 0.001(3) -0.004(2) 0.003(2)
C39 0.031(2) 0.052(3) 0.050(3) 0.000(2) -0.008(2) -0.005(2)
C40 0.037(2) 0.053(3) 0.056(3) -0.006(3) -0.005(2) -0.004(2)
C41 0.039(3) 0.052(3) 0.066(4) -0.006(3) -0.008(2) -0.006(2)
C42 0.039(3) 0.054(3) 0.078(4) -0.005(3) -0.015(3) -0.004(2)
C43 0.042(3) 0.058(4) 0.092(5) -0.010(3) -0.019(3) -0.008(3)
C44 0.044(3) 0.066(4) 0.094(5) -0.011(4) -0.020(3) -0.008(3)
C45 0.048(3) 0.065(4) 0.095(5) -0.010(3) -0.024(3) -0.011(3)
C46 0.046(3) 0.073(4) 0.092(5) -0.009(4) -0.020(3) -0.016(3)
C47 0.050(3) 0.067(4) 0.096(5) -0.009(4) -0.018(3) -0.013(3)
C48 0.047(3) 0.071(4) 0.093(5) -0.005(4) -0.023(3) -0.015(3)
C49 0.044(3) 0.071(4) 0.102(5) -0.008(4) -0.013(3) -0.012(3)
C50 0.044(3) 0.073(4) 0.093(5) -0.012(4) -0.012(3) -0.013(3)
C51 0.048(3) 0.072(4) 0.104(6) -0.014(4) -0.011(3) -0.016(3)
C52 0.039(3) 0.073(4) 0.105(5) -0.013(4) -0.014(3) -0.012(3)
C53 0.048(3) 0.069(4) 0.132(7) -0.021(4) -0.017(4) -0.011(3)
C54 0.054(4) 0.092(6) 0.136(7) -0.024(5) -0.022(4) -0.018(4)
S1 0.0384(6) 0.0684(9) 0.0533(8) 0.0073(6) -0.0022(5) 0.0029(6)
F1 0.077(3) 0.081(3) 0.136(4) 0.013(3) 0.012(3) 0.029(2)
F2 0.066(2) 0.099(3) 0.093(3) -0.020(2) 0.025(2) -0.003(2)
F3 0.079(3) 0.087(3) 0.105(3) -0.033(2) 0.001(2) -0.010(2)
O1 0.048(2) 0.061(2) 0.061(2) 0.0154(19) -0.0067(17) 0.0031(17)
O2 0.045(2) 0.083(3) 0.080(3) 0.027(2) 0.012(2) 0.003(2)
O3 0.050(2) 0.102(3) 0.051(2) 0.002(2) -0.0046(18) -0.005(2)
C55 0.047(3) 0.062(4) 0.079(4) 0.003(3) -0.003(3) 0.000(3)
S2 0.0423(6) 0.0499(7) 0.0462(7) 0.0002(6) -0.0015(5) 0.0037(5)
F4 0.0474(17) 0.084(2) 0.0519(18) 0.0018(17) -0.0064(14) -0.0048(16)
F5 0.083(2) 0.0485(19) 0.061(2) 0.0022(15) 0.0036(17) -0.0036(17)
F6 0.061(2) 0.086(2) 0.0517(19) -0.0018(17) 0.0118(16) -0.0104(18)
O4 0.052(2) 0.061(2) 0.048(2) -0.0045(17) 0.0107(17) -0.0035(17)
O5 0.048(2) 0.062(2) 0.051(2) -0.0033(18) -0.0116(17) 0.0124(17)
O6 0.061(2) 0.051(2) 0.051(2) -0.0015(17) -0.0010(17) 0.0110(17)
C56 0.056(3) 0.074(4) 0.033(3) 0.005(3) 0.004(2) 0.001(3)

loop_
_atom_type_symbol
_atom_type_description
_atom_type_scat_dispersion_real
_atom_type_scat_dispersion_imag
_atom_type_scat_source
C C 0.0181 0.0091 'International Tables Vol C Tables 4.2.6.8 and 6.1.1.4'
H H 0.0000 0.0000 'International Tables Vol C Tables 4.2.6.8 and 6.1.1.4'
F F 0.0727 0.0534 'International Tables Vol C Tables 4.2.6.8 and 6.1.1.4'
Fe Fe -1.1336 3.1974 'International Tables Vol C Tables 4.2.6.8 and 6.1.1.4'
N N 0.0311 0.0180 'International Tables Vol C Tables 4.2.6.8 and 6.1.1.4'
O O 0.0492 0.0322 'International Tables Vol C Tables 4.2.6.8 and 6.1.1.4'
S S 0.3331 0.5567 'International Tables Vol C Tables 4.2.6.8 and 6.1.1.4'

loop_
_geom_angle_atom_site_label_1
_geom_angle_atom_site_label_2
_geom_angle_atom_site_label_3
_geom_angle
_geom_angle_site_symmetry_1
_geom_angle_site_symmetry_3
_geom_angle_publ_flag
N1 Fe1 N2 88.81(16) . . ?
N1 Fe1 N3 80.03(17) . . ?
N1 Fe1 N5 95.79(17) . . ?
N1 Fe1 N6 175.58(17) . . ?
N2 Fe1 N3 80.22(17) . . ?
N2 Fe1 N5 175.38(17) . . ?
N2 Fe1 N6 94.24(16) . . ?
N4 Fe1 N1 96.64(17) . . ?
N4 Fe1 N2 92.24(17) . . ?
N4 Fe1 N3 171.77(16) . . ?
N4 Fe1 N5 87.57(17) . . ?
N4 Fe1 N6 80.06(16) . . ?
N5 Fe1 N3 100.22(17) . . ?
N5 Fe1 N6 81.18(17) . . ?
N6 Fe1 N3 103.63(17) . . ?
C1 N1 Fe1 128.4(3) . . ?
C1 N1 C5 117.8(4) . . ?
C5 N1 Fe1 113.7(3) . . ?
C7 N2 Fe1 112.9(3) . . ?
C11 N2 Fe1 128.9(3) . . ?
C11 N2 C7 118.3(4) . . ?
Fe1 N3 H3 108.4 . . ?
C6 N3 Fe1 97.5(3) . . ?
C6 N3 H3 108.4 . . ?
C12 N3 Fe1 122.0(4) . . ?
C12 N3 H3 108.4 . . ?
C12 N3 C6 111.2(5) . . ?
C28 N4 Fe1 127.6(3) . . ?
C32 N4 Fe1 114.1(3) . . ?
C32 N4 C28 118.1(4) . . ?
C34 N5 Fe1 111.2(3) . . ?
C38 N5 Fe1 130.4(4) . . ?
C38 N5 C34 118.3(4) . . ?
Fe1 N6 H6 108.2 . . ?
C33 N6 Fe1 97.9(3) . . ?
C33 N6 H6 108.2 . . ?
C39 N6 Fe1 120.1(3) . . ?
C39 N6 H6 108.2 . . ?
C39 N6 C33 113.3(4) . . ?
N1 C1 H1 118.7 . . ?
N1 C1 C2 122.5(5) . . ?
C2 C1 H1 118.7 . . ?
C1 C2 H2 120.3 . . ?
C1 C2 C3 119.4(5) . . ?
C3 C2 H2 120.3 . . ?
C2 C3 H3A 120.7 . . ?
C2 C3 C4 118.7(5) . . ?
C4 C3 H3A 120.7 . . ?
C3 C4 H4 120.4 . . ?
C5 C4 C3 119.2(5) . . ?
C5 C4 H4 120.4 . . ?
N1 C5 C4 122.3(5) . . ?
N1 C5 C6 110.9(4) . . ?
C4 C5 C6 126.7(5) . . ?
N3 C6 C5 105.3(4) . . ?
N3 C6 H6A 112.8 . . ?
C5 C6 H6A 112.8 . . ?
C7 C6 N3 106.0(4) . . ?
C7 C6 C5 106.7(4) . . ?
C7 C6 H6A 112.8 . . ?
N2 C7 C6 112.0(4) . . ?
N2 C7 C8 122.5(5) . . ?
C8 C7 C6 125.4(5) . . ?
C7 C8 H8 120.8 . . ?
C9 C8 C7 118.4(5) . . ?
C9 C8 H8 120.8 . . ?
C8 C9 H9 120.3 . . ?
C10 C9 C8 119.4(5) . . ?
C10 C9 H9 120.3 . . ?
C9 C10 H10 120.2 . . ?
C9 C10 C11 119.7(5) . . ?
C11 C10 H10 120.2 . . ?
N2 C11 C10 121.7(5) . . ?
N2 C11 H11 119.1 . . ?
C10 C11 H11 119.1 . . ?
N3 C12 H12A 106.0 . . ?
N3 C12 H12B 106.0 . . ?
N3 C12 H12C 106.4 . . ?
N3 C12 H12D 106.4 . . ?
H12A C12 H12B 106.3 . . ?
H12C C12 H12D 106.5 . . ?
C13 C12 N3 125.1(7) . . ?
C13 C12 H12A 106.0 . . ?
C13 C12 H12B 106.0 . . ?
C13' C12 N3 123.8(8) . . ?
C13' C12 H12C 106.4 . . ?
C13' C12 H12D 106.4 . . ?
C12 C13 H13A 109.1 . . ?
C12 C13 H13B 109.1 . . ?
C12 C13 C14 112.5(9) . . ?
H13A C13 H13B 107.8 . . ?
C14 C13 H13A 109.1 . . ?
C14 C13 H13B 109.1 . . ?
C12 C13' H13C 109.3 . . ?
C12 C13' H13D 109.3 . . ?
C12 C13' C14' 111.8(11) . . ?
H13C C13' H13D 107.9 . . ?
C14' C13' H13C 109.3 . . ?
C14' C13' H13D 109.3 . . ?
C13 C14 H14A 108.6 . . ?
C13 C14 H14B 108.6 . . ?
H14A C14 H14B 107.6 . . ?
C15 C14 C13 114.7(10) . . ?
C15 C14 H14A 108.6 . . ?
C15 C14 H14B 108.6 . . ?
C13' C14' H14C 109.3 . . ?
C13' C14' H14D 109.3 . . ?
H14C C14' H14D 108.0 . . ?
C15' C14' C13' 111.5(12) . . ?
C15' C14' H14C 109.3 . . ?
C15' C14' H14D 109.3 . . ?
C14 C15 H15A 105.7 . . ?
C14 C15 H15B 105.7 . . ?
C14 C15 C16 126.3(12) . . ?
H15A C15 H15B 106.2 . . ?
C16 C15 H15A 105.7 . . ?
C16 C15 H15B 105.7 . . ?
C14' C15' H15C 112.5 . . ?
C14' C15' H15D 112.5 . . ?
C14' C15' C16 96.3(13) . . ?
H15C C15' H15D 110.0 . . ?
C16 C15' H15C 112.5 . . ?
C16 C15' H15D 112.5 . . ?
C15 C16 H16A 105.9 . . ?
C15 C16 H16B 105.9 . . ?
C15' C16 H16C 112.9 . . ?
C15' C16 H16D 112.9 . . ?
H16A C16 H16B 106.2 . . ?
H16C C16 H16D 110.3 . . ?
C17 C16 C15 125.7(11) . . ?
C17 C16 C15' 94.0(13) . . ?
C17 C16 H16A 105.9 . . ?
C17 C16 H16B 105.9 . . ?
C17 C16 H16C 112.9 . . ?
C17 C16 H16D 112.9 . . ?
C16 C17 H17A 108.1 . . ?
C16 C17 H17B 108.1 . . ?
C16 C17 C18 116.7(11) . . ?
H17A C17 H17B 107.3 . . ?
C18 C17 H17A 108.1 . . ?
C18 C17 H17B 108.1 . . ?
C17 C18 H18A 108.5 . . ?
C17 C18 H18B 108.5 . . ?
H18A C18 H18B 107.5 . . ?
C19 C18 C17 115.0(11) . . ?
C19 C18 H18A 108.5 . . ?
C19 C18 H18B 108.5 . . ?
C18 C19 H19A 108.5 . . ?
C18 C19 H19B 108.5 . . ?
C18 C19 C20 115.0(10) . . ?
H19A C19 H19B 107.5 . . ?
C20 C19 H19A 108.5 . . ?
C20 C19 H19B 108.5 . . ?
C19 C20 H20A 108.4 . . ?
C19 C20 H20B 108.4 . . ?
H20A C20 H20B 107.5 . . ?
C21 C20 C19 115.5(10) . . ?
C21 C20 H20A 108.4 . . ?
C21 C20 H20B 108.4 . . ?
C20 C21 H21A 108.6 . . ?
C20 C21 H21B 108.6 . . ?
C20 C21 C22 114.7(9) . . ?
H21A C21 H21B 107.6 . . ?
C22 C21 H21A 108.6 . . ?
C22 C21 H21B 108.6 . . ?
C21 C22 H22A 108.5 . . ?
C21 C22 H22B 108.5 . . ?
C21 C22 C23 115.1(10) . . ?
H22A C22 H22B 107.5 . . ?
C23 C22 H22A 108.5 . . ?
C23 C22 H22B 108.5 . . ?
C22 C23 H23A 108.8 . . ?
C22 C23 H23B 108.8 . . ?
H23A C23 H23B 107.7 . . ?
C24 C23 C22 113.7(9) . . ?
C24 C23 H23A 108.8 . . ?
C24 C23 H23B 108.8 . . ?
C23 C24 H24A 108.5 . . ?
C23 C24 H24B 108.5 . . ?
C23 C24 C25 115.3(9) . . ?
H24A C24 H24B 107.5 . . ?
C25 C24 H24A 108.5 . . ?
C25 C24 H24B 108.5 . . ?
C24 C25 H25A 108.7 . . ?
C24 C25 H25B 108.7 . . ?
H25A C25 H25B 107.6 . . ?
C26 C25 C24 114.3(9) . . ?
C26 C25 H25A 108.7 . . ?
C26 C25 H25B 108.7 . . ?
C25 C26 H26A 108.6 . . ?
C25 C26 H26B 108.6 . . ?
C25 C26 C27 114.5(10) . . ?
H26A C26 H26B 107.6 . . ?
C27 C26 H26A 108.6 . . ?
C27 C26 H26B 108.6 . . ?
C26 C27 H27A 109.5 . . ?
C26 C27 H27B 109.5 . . ?
C26 C27 H27C 109.5 . . ?
H27A C27 H27B 109.5 . . ?
H27A C27 H27C 109.5 . . ?
H27B C27 H27C 109.5 . . ?
N4 C28 H28 119.1 . . ?
C29 C28 N4 121.7(5) . . ?
C29 C28 H28 119.1 . . ?
C28 C29 H29 120.0 . . ?
C28 C29 C30 120.0(5) . . ?
C30 C29 H29 120.0 . . ?
C29 C30 H30 120.6 . . ?
C29 C30 C31 118.8(5) . . ?
C31 C30 H30 120.6 . . ?
C30 C31 H31 120.9 . . ?
C32 C31 C30 118.1(5) . . ?
C32 C31 H31 120.9 . . ?
N4 C32 C31 123.1(4) . . ?
N4 C32 C33 111.0(4) . . ?
C31 C32 C33 125.9(4) . . ?
N6 C33 C32 104.3(3) . . ?
N6 C33 H33 112.8 . . ?
C32 C33 H33 112.8 . . ?
C34 C33 N6 105.7(4) . . ?
C34 C33 C32 107.9(4) . . ?
C34 C33 H33 112.8 . . ?
N5 C34 C33 112.8(4) . . ?
N5 C34 C35 122.0(5) . . ?
C35 C34 C33 125.1(5) . . ?
C34 C35 H35 120.6 . . ?
C36 C35 C34 118.7(5) . . ?
C36 C35 H35 120.6 . . ?
C35 C36 H36 120.2 . . ?
C37 C36 C35 119.6(5) . . ?
C37 C36 H36 120.2 . . ?
C36 C37 H37 120.3 . . ?
C36 C37 C38 119.4(6) . . ?
C38 C37 H37 120.3 . . ?
N5 C38 C37 121.9(5) . . ?
N5 C38 H38 119.1 . . ?
C37 C38 H38 119.1 . . ?
N6 C39 H39A 108.8 . . ?
N6 C39 H39B 108.8 . . ?
N6 C39 C40 113.9(4) . . ?
H39A C39 H39B 107.7 . . ?
C40 C39 H39A 108.8 . . ?
C40 C39 H39B 108.8 . . ?
C39 C40 H40A 109.1 . . ?
C39 C40 H40B 109.1 . . ?
C39 C40 C41 112.5(5) . . ?
H40A C40 H40B 107.8 . . ?
C41 C40 H40A 109.1 . . ?
C41 C40 H40B 109.1 . . ?
C40 C41 H41A 109.1 . . ?
C40 C41 H41B 109.1 . . ?
H41A C41 H41B 107.8 . . ?
C42 C41 C40 112.7(5) . . ?
C42 C41 H41A 109.1 . . ?
C42 C41 H41B 109.1 . . ?
C41 C42 H42A 108.5 . . ?
C41 C42 H42B 108.5 . . ?
H42A C42 H42B 107.5 . . ?
C43 C42 C41 114.9(6) . . ?
C43 C42 H42A 108.5 . . ?
C43 C42 H42B 108.5 . . ?
C42 C43 H43A 108.8 . . ?
C42 C43 H43B 108.8 . . ?
C42 C43 C44 113.8(6) . . ?
H43A C43 H43B 107.7 . . ?
C44 C43 H43A 108.8 . . ?
C44 C43 H43B 108.8 . . ?
C43 C44 H44A 108.3 . . ?
C43 C44 H44B 108.3 . . ?
H44A C44 H44B 107.4 . . ?
C45 C44 C43 115.8(6) . . ?
C45 C44 H44A 108.3 . . ?
C45 C44 H44B 108.3 . . ?
C44 C45 H45A 108.8 . . ?
C44 C45 H45B 108.8 . . ?
C44 C45 C46 113.6(6) . . ?
H45A C45 H45B 107.7 . . ?
C46 C45 H45A 108.8 . . ?
C46 C45 H45B 108.8 . . ?
C45 C46 H46A 108.8 . . ?
C45 C46 H46B 108.8 . . ?
H46A C46 H46B 107.7 . . ?
C47 C46 C45 113.8(6) . . ?
C47 C46 H46A 108.8 . . ?
C47 C46 H46B 108.8 . . ?
C46 C47 H47A 108.9 . . ?
C46 C47 H47B 108.9 . . ?
C46 C47 C48 113.2(6) . . ?
H47A C47 H47B 107.7 . . ?
C48 C47 H47A 108.9 . . ?
C48 C47 H47B 108.9 . . ?
C47 C48 H48A 108.8 . . ?
C47 C48 H48B 108.8 . . ?
H48A C48 H48B 107.7 . . ?
C49 C48 C47 113.7(7) . . ?
C49 C48 H48A 108.8 . . ?
C49 C48 H48B 108.8 . . ?
C48 C49 H49A 108.7 . . ?
C48 C49 H49B 108.7 . . ?
C48 C49 C50 114.1(6) . . ?
H49A C49 H49B 107.6 . . ?
C50 C49 H49A 108.7 . . ?
C50 C49 H49B 108.7 . . ?
C49 C50 H50A 108.7 . . ?
C49 C50 H50B 108.7 . . ?
H50A C50 H50B 107.6 . . ?
C51 C50 C49 114.3(7) . . ?
C51 C50 H50A 108.7 . . ?
C51 C50 H50B 108.7 . . ?
C50 C51 H51A 108.7 . . ?
C50 C51 H51B 108.7 . . ?
C50 C51 C52 114.4(7) . . ?
H51A C51 H51B 107.6 . . ?
C52 C51 H51A 108.7 . . ?
C52 C51 H51B 108.7 . . ?
C51 C52 H52A 108.5 . . ?
C51 C52 H52B 108.5 . . ?
H52A C52 H52B 107.5 . . ?
C53 C52 C51 114.9(7) . . ?
C53 C52 H52A 108.5 . . ?
C53 C52 H52B 108.5 . . ?
C52 C53 H53A 109.0 . . ?
C52 C53 H53B 109.0 . . ?
C52 C53 C54 112.9(7) . . ?
H53A C53 H53B 107.8 . . ?
C54 C53 H53A 109.0 . . ?
C54 C53 H53B 109.0 . . ?
C53 C54 H54A 109.5 . . ?
C53 C54 H54B 109.5 . . ?
C53 C54 H54C 109.5 . . ?
H54A C54 H54B 109.5 . . ?
H54A C54 H54C 109.5 . . ?
H54B C54 H54C 109.5 . . ?
O1 S1 C55 102.1(3) . . ?
O2 S1 O1 115.6(2) . . ?
O2 S1 O3 115.1(3) . . ?
O2 S1 C55 104.5(3) . . ?
O3 S1 O1 113.9(3) . . ?
O3 S1 C55 103.3(3) . . ?
F1 C55 S1 112.2(5) . . ?
F1 C55 F3 105.4(5) . . ?
F2 C55 S1 113.0(5) . . ?
F2 C55 F1 107.3(5) . . ?
F2 C55 F3 106.1(6) . . ?
F3 C55 S1 112.3(4) . . ?
O4 S2 O5 115.5(2) . . ?
O4 S2 O6 115.1(2) . . ?
O4 S2 C56 103.6(2) . . ?
O5 S2 O6 115.2(2) . . ?
O5 S2 C56 102.6(2) . . ?
O6 S2 C56 102.1(3) . . ?
F4 C56 S2 112.2(4) . . ?
F5 C56 S2 112.6(4) . . ?
F5 C56 F4 106.9(5) . . ?
F5 C56 F6 107.1(5) . . ?
F6 C56 S2 110.6(4) . . ?
F6 C56 F4 107.3(5) . . ?

loop_
_geom_bond_atom_site_label_1
_geom_bond_atom_site_label_2
_geom_bond_distance
_geom_bond_site_symmetry_2
_geom_bond_publ_flag
Fe1 N1 1.945(4) . ?
Fe1 N2 1.970(4) . ?
Fe1 N3 2.060(5) . ?
Fe1 N4 1.936(4) . ?
Fe1 N5 1.988(4) . ?
Fe1 N6 2.046(4) . ?
N1 C1 1.350(6) . ?
N1 C5 1.356(7) . ?
N2 C7 1.348(6) . ?
N2 C11 1.346(6) . ?
N3 H3 1.0000 . ?
N3 C6 1.507(6) . ?
N3 C12 1.476(7) . ?
N4 C28 1.356(6) . ?
N4 C32 1.349(6) . ?
N5 C34 1.362(7) . ?
N5 C38 1.340(7) . ?
N6 H6 1.0000 . ?
N6 C33 1.510(6) . ?
N6 C39 1.487(6) . ?
C1 H1 0.9500 . ?
C1 C2 1.378(7) . ?
C2 H2 0.9500 . ?
C2 C3 1.378(8) . ?
C3 H3A 0.9500 . ?
C3 C4 1.391(8) . ?
C4 H4 0.9500 . ?
C4 C5 1.378(7) . ?
C5 C6 1.520(7) . ?
C6 H6A 1.0000 . ?
C6 C7 1.490(7) . ?
C7 C8 1.390(7) . ?
C8 H8 0.9500 . ?
C8 C9 1.385(7) . ?
C9 H9 0.9500 . ?
C9 C10 1.365(7) . ?
C10 H10 0.9500 . ?
C10 C11 1.391(7) . ?
C11 H11 0.9500 . ?
C12 H12A 0.9900 . ?
C12 H12B 0.9900 . ?
C12 H12C 0.9900 . ?
C12 H12D 0.9900 . ?
C12 C13 1.368(12) . ?
C12 C13' 1.308(12) . ?
C13 H13A 0.9900 . ?
C13 H13B 0.9900 . ?
C13 C14 1.540(16) . ?
C13' H13C 0.9900 . ?
C13' H13D 0.9900 . ?
C13' C14' 1.56(2) . ?
C14 H14A 0.9900 . ?
C14 H14B 0.9900 . ?
C14 C15 1.521(17) . ?
C14' H14C 0.9900 . ?
C14' H14D 0.9900 . ?
C14' C15' 1.503(19) . ?
C15 H15A 0.9900 . ?
C15 H15B 0.9900 . ?
C15 C16 1.683(19) . ?
C15' H15C 0.9900 . ?
C15' H15D 0.9900 . ?
C15' C16 1.518(18) . ?
C16 H16A 0.9900 . ?
C16 H16B 0.9900 . ?
C16 H16C 0.9900 . ?
C16 H16D 0.9900 . ?
C16 C17 1.44(2) . ?
C17 H17A 0.9900 . ?
C17 H17B 0.9900 . ?
C17 C18 1.553(17) . ?
C18 H18A 0.9900 . ?
C18 H18B 0.9900 . ?
C18 C19 1.488(18) . ?
C19 H19A 0.9900 . ?
C19 H19B 0.9900 . ?
C19 C20 1.555(18) . ?
C20 H20A 0.9900 . ?
C20 H20B 0.9900 . ?
C20 C21 1.504(17) . ?
C21 H21A 0.9900 . ?
C21 H21B 0.9900 . ?
C21 C22 1.519(17) . ?
C22 H22A 0.9900 . ?
C22 H22B 0.9900 . ?
C22 C23 1.526(16) . ?
C23 H23A 0.9900 . ?
C23 H23B 0.9900 . ?
C23 C24 1.500(16) . ?
C24 H24A 0.9900 . ?
C24 H24B 0.9900 . ?
C24 C25 1.534(17) . ?
C25 H25A 0.9900 . ?
C25 H25B 0.9900 . ?
C25 C26 1.503(17) . ?
C26 H26A 0.9900 . ?
C26 H26B 0.9900 . ?
C26 C27 1.523(19) . ?
C27 H27A 0.9800 . ?
C27 H27B 0.9800 . ?
C27 H27C 0.9800 . ?
C28 H28 0.9500 . ?
C28 C29 1.354(7) . ?
C29 H29 0.9500 . ?
C29 C30 1.386(7) . ?
C30 H30 0.9500 . ?
C30 C31 1.392(7) . ?
C31 H31 0.9500 . ?
C31 C32 1.366(7) . ?
C32 C33 1.510(7) . ?
C33 H33 1.0000 . ?
C33 C34 1.486(7) . ?
C34 C35 1.390(7) . ?
C35 H35 0.9500 . ?
C35 C36 1.375(8) . ?
C36 H36 0.9500 . ?
C36 C37 1.373(9) . ?
C37 H37 0.9500 . ?
C37 C38 1.392(7) . ?
C38 H38 0.9500 . ?
C39 H39A 0.9900 . ?
C39 H39B 0.9900 . ?
C39 C40 1.517(7) . ?
C40 H40A 0.9900 . ?
C40 H40B 0.9900 . ?
C40 C41 1.524(7) . ?
C41 H41A 0.9900 . ?
C41 H41B 0.9900 . ?
C41 C42 1.519(8) . ?
C42 H42A 0.9900 . ?
C42 H42B 0.9900 . ?
C42 C43 1.511(8) . ?
C43 H43A 0.9900 . ?
C43 H43B 0.9900 . ?
C43 C44 1.524(9) . ?
C44 H44A 0.9900 . ?
C44 H44B 0.9900 . ?
C44 C45 1.506(9) . ?
C45 H45A 0.9900 . ?
C45 H45B 0.9900 . ?
C45 C46 1.527(9) . ?
C46 H46A 0.9900 . ?
C46 H46B 0.9900 . ?
C46 C47 1.514(9) . ?
C47 H47A 0.9900 . ?
C47 H47B 0.9900 . ?
C47 C48 1.538(9) . ?
C48 H48A 0.9900 . ?
C48 H48B 0.9900 . ?
C48 C49 1.513(8) . ?
C49 H49A 0.9900 . ?
C49 H49B 0.9900 . ?
C49 C50 1.528(9) . ?
C50 H50A 0.9900 . ?
C50 H50B 0.9900 . ?
C50 C51 1.509(9) . ?
C51 H51A 0.9900 . ?
C51 H51B 0.9900 . ?
C51 C52 1.519(9) . ?
C52 H52A 0.9900 . ?
C52 H52B 0.9900 . ?
C52 C53 1.515(9) . ?
C53 H53A 0.9900 . ?
C53 H53B 0.9900 . ?
C53 C54 1.528(10) . ?
C54 H54A 0.9800 . ?
C54 H54B 0.9800 . ?
C54 H54C 0.9800 . ?
S1 O1 1.441(4) . ?
S1 O2 1.422(4) . ?
S1 O3 1.440(4) . ?
S1 C55 1.790(7) . ?
F1 C55 1.347(7) . ?
F2 C55 1.331(8) . ?
F3 C55 1.348(7) . ?
S2 O4 1.432(4) . ?
S2 O5 1.442(4) . ?
S2 O6 1.442(4) . ?
S2 C56 1.809(6) . ?
F4 C56 1.342(6) . ?
F5 C56 1.333(7) . ?
F6 C56 1.334(6) . ?

loop_
_geom_hbond_atom_site_label_D
_geom_hbond_atom_site_label_H
_geom_hbond_atom_site_label_A
_geom_hbond_distance_DH
_geom_hbond_distance_HA
_geom_hbond_distance_DA
_geom_hbond_angle_DHA
_geom_hbond_site_symmetry_A
N3 H3 O1 1.00 1.99 2.950(6) 159.6 .

loop_
_geom_torsion_atom_site_label_1
_geom_torsion_atom_site_label_2
_geom_torsion_atom_site_label_3
_geom_torsion_atom_site_label_4
_geom_torsion
_geom_torsion_site_symmetry_1
_geom_torsion_site_symmetry_2
_geom_torsion_site_symmetry_3
_geom_torsion_site_symmetry_4
_geom_torsion_publ_flag
Fe1 N1 C1 C2 174.7(4) . . . . ?
Fe1 N1 C5 C4 -175.0(4) . . . . ?
Fe1 N1 C5 C6 1.2(5) . . . . ?
Fe1 N2 C7 C6 1.5(5) . . . . ?
Fe1 N2 C7 C8 178.4(4) . . . . ?
Fe1 N2 C11 C10 -177.2(3) . . . . ?
Fe1 N3 C6 C5 -56.5(4) . . . . ?
Fe1 N3 C6 C7 56.3(4) . . . . ?
Fe1 N3 C12 C13 -170.5(7) . . . . ?
Fe1 N3 C12 C13' -86.2(10) . . . . ?
Fe1 N4 C28 C29 -174.7(4) . . . . ?
Fe1 N4 C32 C31 177.6(4) . . . . ?
Fe1 N4 C32 C33 -2.0(5) . . . . ?
Fe1 N5 C34 C33 4.6(5) . . . . ?
Fe1 N5 C34 C35 -178.5(4) . . . . ?
Fe1 N5 C38 C37 178.0(4) . . . . ?
Fe1 N6 C33 C32 -57.0(4) . . . . ?
Fe1 N6 C33 C34 56.6(3) . . . . ?
Fe1 N6 C39 C40 -172.3(3) . . . . ?
N1 C1 C2 C3 -0.6(8) . . . . ?
N1 C5 C6 N3 39.5(5) . . . . ?
N1 C5 C6 C7 -72.9(5) . . . . ?
N2 C7 C8 C9 -1.0(7) . . . . ?
N3 C6 C7 N2 -41.2(5) . . . . ?
N3 C6 C7 C8 142.1(5) . . . . ?
N3 C12 C13 C14 -176.8(8) . . . . ?
N3 C12 C13' C14' 173.2(10) . . . . ?
N4 C28 C29 C30 -1.9(8) . . . . ?
N4 C32 C33 N6 41.6(5) . . . . ?
N4 C32 C33 C34 -70.5(5) . . . . ?
N5 C34 C35 C36 0.5(9) . . . . ?
N6 C33 C34 N5 -43.0(5) . . . . ?
N6 C33 C34 C35 140.1(5) . . . . ?
N6 C39 C40 C41 -171.6(4) . . . . ?
C1 N1 C5 C4 1.9(7) . . . . ?
C1 N1 C5 C6 178.1(4) . . . . ?
C1 C2 C3 C4 2.6(8) . . . . ?
C2 C3 C4 C5 -2.4(8) . . . . ?
C3 C4 C5 N1 0.1(8) . . . . ?
C3 C4 C5 C6 -175.5(5) . . . . ?
C4 C5 C6 N3 -144.5(5) . . . . ?
C4 C5 C6 C7 103.1(6) . . . . ?
C5 N1 C1 C2 -1.7(7) . . . . ?
C5 C6 C7 N2 70.7(5) . . . . ?
C5 C6 C7 C8 -106.1(5) . . . . ?
C6 N3 C12 C13 75.5(9) . . . . ?
C6 N3 C12 C13' 159.9(9) . . . . ?
C6 C7 C8 C9 175.4(5) . . . . ?
C7 N2 C11 C10 1.4(7) . . . . ?
C7 C8 C9 C10 1.5(7) . . . . ?
C8 C9 C10 C11 -0.6(7) . . . . ?
C9 C10 C11 N2 -0.9(7) . . . . ?
C11 N2 C7 C6 -177.3(4) . . . . ?
C11 N2 C7 C8 -0.4(7) . . . . ?
C12 N3 C6 C5 72.1(5) . . . . ?
C12 N3 C6 C7 -175.1(5) . . . . ?
C12 C13 C14 C15 -74.9(13) . . . . ?
C12 C13' C14' C15' -168.3(13) . . . . ?
C13 C14 C15 C16 164.8(12) . . . . ?
C13' C14' C15' C16 175.7(14) . . . . ?
C14 C15 C16 C17 166.0(14) . . . . ?
C14' C15' C16 C17 -175.7(13) . . . . ?
C15 C16 C17 C18 -179.3(11) . . . . ?
C15' C16 C17 C18 163.5(11) . . . . ?
C16 C17 C18 C19 179.7(11) . . . . ?
C17 C18 C19 C20 174.6(9) . . . . ?
C18 C19 C20 C21 179.2(10) . . . . ?
C19 C20 C21 C22 179.4(9) . . . . ?
C20 C21 C22 C23 179.1(9) . . . . ?
C21 C22 C23 C24 178.3(9) . . . . ?
C22 C23 C24 C25 178.8(9) . . . . ?
C23 C24 C25 C26 179.5(10) . . . . ?
C24 C25 C26 C27 -178.5(11) . . . . ?
C28 N4 C32 C31 2.4(7) . . . . ?
C28 N4 C32 C33 -177.2(4) . . . . ?
C28 C29 C30 C31 1.7(8) . . . . ?
C29 C30 C31 C32 0.4(7) . . . . ?
C30 C31 C32 N4 -2.5(7) . . . . ?
C30 C31 C32 C33 177.0(5) . . . . ?
C31 C32 C33 N6 -138.0(5) . . . . ?
C31 C32 C33 C34 110.0(6) . . . . ?
C32 N4 C28 C29 -0.1(7) . . . . ?
C32 C33 C34 N5 68.0(6) . . . . ?
C32 C33 C34 C35 -108.8(6) . . . . ?
C33 N6 C39 C40 -57.2(6) . . . . ?
C33 C34 C35 C36 177.0(6) . . . . ?
C34 N5 C38 C37 -2.0(8) . . . . ?
C34 C35 C36 C37 -2.0(10) . . . . ?
C35 C36 C37 C38 1.6(10) . . . . ?
C36 C37 C38 N5 0.5(9) . . . . ?
C38 N5 C34 C33 -175.4(4) . . . . ?
C38 N5 C34 C35 1.5(8) . . . . ?
C39 N6 C33 C32 175.3(4) . . . . ?
C39 N6 C33 C34 -71.1(5) . . . . ?
C39 C40 C41 C42 -176.6(5) . . . . ?
C40 C41 C42 C43 -178.6(5) . . . . ?
C41 C42 C43 C44 -178.5(5) . . . . ?
C42 C43 C44 C45 175.8(6) . . . . ?
C43 C44 C45 C46 -179.4(6) . . . . ?
C44 C45 C46 C47 -179.9(6) . . . . ?
C45 C46 C47 C48 179.7(6) . . . . ?
C46 C47 C48 C49 -179.3(6) . . . . ?
C47 C48 C49 C50 179.6(6) . . . . ?
C48 C49 C50 C51 -179.3(6) . . . . ?
C49 C50 C51 C52 -179.8(6) . . . . ?
C50 C51 C52 C53 -178.2(6) . . . . ?
C51 C52 C53 C54 -179.7(6) . . . . ?
O1 S1 C55 F1 178.4(4) . . . . ?
O1 S1 C55 F2 -60.2(5) . . . . ?
O1 S1 C55 F3 59.9(5) . . . . ?
O2 S1 C55 F1 57.5(5) . . . . ?
O2 S1 C55 F2 179.0(4) . . . . ?
O2 S1 C55 F3 -61.0(5) . . . . ?
O3 S1 C55 F1 -63.2(5) . . . . ?
O3 S1 C55 F2 58.3(5) . . . . ?
O3 S1 C55 F3 178.3(5) . . . . ?
O4 S2 C56 F4 62.5(5) . . . . ?
O4 S2 C56 F5 -58.1(4) . . . . ?
O4 S2 C56 F6 -177.8(4) . . . . ?
O5 S2 C56 F4 -177.0(4) . . . . ?
O5 S2 C56 F5 62.5(4) . . . . ?
O5 S2 C56 F6 -57.3(4) . . . . ?
O6 S2 C56 F4 -57.4(5) . . . . ?
O6 S2 C56 F5 -178.0(4) . . . . ?
O6 S2 C56 F6 62.3(4) . . . . ?
